data_4513753
loop_
_publ_author_name
'Meyer, Andreas U.'
'Slanina, Tom\'a\<s'
'Yao, Chang-Jiang'
'K\"onig, Burkhard'

_publ_section_title
;
 Metal-Free Perfluoroarylation by Visible Light Photoredox Catalysis
;
_journal_issue 1
_journal_name_full 'ACS Catalysis'
_journal_page_first 369
_journal_paper_doi 10.1021/acscatal.5b02410
_journal_volume 6
_journal_year 2016
_chemical_formula_moiety 'C13 H4 F5 N S'
_chemical_formula_sum 'C13 H4 F5 N S'
_chemical_formula_weight 301.23
_space_group_crystal_system monoclinic
_space_group_IT_number 14
_space_group_name_Hall '-P 2ybc'
_space_group_name_H-M_alt 'P 1 21/c 1'
_symmetry_space_group_name_Hall '-P 2ybc'
_symmetry_space_group_name_H-M 'P 1 21/c 1'
_atom_sites_solution_hydrogens geom
_atom_sites_solution_primary direct
_audit_creation_date 2015-02-17
_audit_creation_method
;
Olex2 1.2-beta
(compiled 2015.01.26 svn.r3150 for OlexSys, GUI svn.r4998)
;
_cell_angle_alpha 90
_cell_angle_beta 109.808(9)
_cell_angle_gamma 90
_cell_formula_units_Z 4
_cell_length_a 14.4070(11)
_cell_length_b 7.3079(5)
_cell_length_c 11.1275(9)
_cell_measurement_reflns_used 4295
_cell_measurement_temperature 123.01(10)
_cell_measurement_theta_max 73.2550
_cell_measurement_theta_min 4.2780
_cell_volume 1102.24(16)
_computing_cell_refinement
;
CrysAlisPro, Agilent Technologies,
Version 1.171.37.35 (release 13-08-2014 CrysAlis171 .NET)
(compiled Aug 13 2014,18:06:01)
;
_computing_data_collection
;
CrysAlisPro, Agilent Technologies,
Version 1.171.37.35 (release 13-08-2014 CrysAlis171 .NET)
(compiled Aug 13 2014,18:06:01)
;
_computing_data_reduction
;
CrysAlisPro, Agilent Technologies,
Version 1.171.37.35 (release 13-08-2014 CrysAlis171 .NET)
(compiled Aug 13 2014,18:06:01)
;
_computing_molecular_graphics 'Olex2 (Dolomanov et al., 2009)'
_computing_publication_material 'Olex2 (Dolomanov et al., 2009)'
_computing_structure_refinement 'ShelXL (Sheldrick, 2008)'
_computing_structure_solution 'ShelXT (Sheldrick, 2015)'
_diffrn_ambient_environment N~2~
_diffrn_ambient_temperature 123.01(10)
_diffrn_detector 'CCD plate'
_diffrn_detector_area_resol_mean 5.1773
_diffrn_detector_type Atlas
_diffrn_measured_fraction_theta_full 0.998
_diffrn_measured_fraction_theta_max 0.974
_diffrn_measurement_details
;
  1 omega -117.00  -24.00   1.0000    1.0000
omega____ theta____ kappa____ phi______ frames
    -      -40.7064  -37.0000   90.0000 93

  2 omega -117.00  -74.00   1.0000    1.0000
omega____ theta____ kappa____ phi______ frames
    -      -40.7064  -19.0000   30.0000 43

  3 omega -110.00  -12.00   1.0000    1.0000
omega____ theta____ kappa____ phi______ frames
    -      -40.7064  -57.0000 -180.0000 98

  4 omega  -94.00  -69.00   1.0000    1.0000
omega____ theta____ kappa____ phi______ frames
    -      -40.7064  125.0000  -30.0000 25

  5 omega   39.00   70.00   1.0000    1.0000
omega____ theta____ kappa____ phi______ frames
    -      106.9800  -45.0000  -30.0000 31

  6 omega   30.00   67.00   1.0000    1.0000
omega____ theta____ kappa____ phi______ frames
    -      106.9800  -30.0000  -90.0000 37

  7 omega   29.00   54.00   1.0000    1.0000
omega____ theta____ kappa____ phi______ frames
    -      106.9800  -30.0000   90.0000 25

  8 omega   44.00  121.00   1.0000    1.0000
omega____ theta____ kappa____ phi______ frames
    -      106.9800 -125.0000  -30.0000 77

  9 omega   32.00   65.00   1.0000    1.0000
omega____ theta____ kappa____ phi______ frames
    -      106.9800  -30.0000   60.0000 33

 10 omega   37.00   63.00   1.0000    1.0000
omega____ theta____ kappa____ phi______ frames
    -      106.9800  -30.0000 -150.0000 26

 11 omega   35.00   60.00   1.0000    1.0000
omega____ theta____ kappa____ phi______ frames
    -      106.9800  -30.0000  -60.0000 25

 12 omega   43.00   68.00   1.0000    1.0000
omega____ theta____ kappa____ phi______ frames
    -      106.9800  -30.0000 -180.0000 25

 13 omega   41.00   66.00   1.0000    1.0000
omega____ theta____ kappa____ phi______ frames
    -      106.9800  -30.0000  120.0000 25

 14 omega   58.00   91.00   1.0000    1.0000
omega____ theta____ kappa____ phi______ frames
    -      106.9800 -125.0000  -60.0000 33

 15 omega   32.00   63.00   1.0000    1.0000
omega____ theta____ kappa____ phi______ frames
    -      106.9800  -30.0000   30.0000 31

 16 omega   40.00   76.00   1.0000    1.0000
omega____ theta____ kappa____ phi______ frames
    -      106.9800  -45.0000    0.0000 36

 17 omega   58.00  101.00   1.0000    1.0000
omega____ theta____ kappa____ phi______ frames
    -      106.9800  -94.0000    0.0000 43

 18 omega  -70.00   33.00   1.0000    1.0000
omega____ theta____ kappa____ phi______ frames
    -      -40.7064   57.0000   60.0000 103

 19 omega -115.00  -11.00   1.0000    1.0000
omega____ theta____ kappa____ phi______ frames
    -      -40.7064  -57.0000  -60.0000 104

 20 omega -115.00  -11.00   1.0000    1.0000
omega____ theta____ kappa____ phi______ frames
    -      -40.7064  -57.0000   30.0000 104

 21 omega  -70.00   33.00   1.0000    1.0000
omega____ theta____ kappa____ phi______ frames
    -      -40.7064   57.0000  -60.0000 103

 22 omega    2.00   98.00   1.0000    1.0000
omega____ theta____ kappa____ phi______ frames
    -       40.7064 -125.0000 -150.0000 96

 23 omega   46.00  131.00   1.0000    1.0000
omega____ theta____ kappa____ phi______ frames
    -      106.9800   15.0000 -120.0000 85
;
_diffrn_measurement_device 'four-circle diffractometer'
_diffrn_measurement_device_type 'SuperNova, Single source at offset, Atlas'
_diffrn_measurement_method '\w scans'
_diffrn_orient_matrix_UB_11 -0.1047933000
_diffrn_orient_matrix_UB_12 0.0513867000
_diffrn_orient_matrix_UB_13 -0.0043409000
_diffrn_orient_matrix_UB_21 -0.0262857000
_diffrn_orient_matrix_UB_22 0.0577982000
_diffrn_orient_matrix_UB_23 -0.1408719000
_diffrn_orient_matrix_UB_31 -0.0352028000
_diffrn_orient_matrix_UB_32 -0.1959941000
_diffrn_orient_matrix_UB_33 -0.0425299000
_diffrn_radiation_monochromator mirror
_diffrn_radiation_probe x-ray
_diffrn_radiation_type CuK\a
_diffrn_radiation_wavelength 1.54184
_diffrn_reflns_av_R_equivalents 0.0220
_diffrn_reflns_av_unetI/netI 0.0190
_diffrn_reflns_laue_measured_fraction_full 0.998
_diffrn_reflns_laue_measured_fraction_max 0.974
_diffrn_reflns_limit_h_max 16
_diffrn_reflns_limit_h_min -17
_diffrn_reflns_limit_k_max 6
_diffrn_reflns_limit_k_min -8
_diffrn_reflns_limit_l_max 12
_diffrn_reflns_limit_l_min -13
_diffrn_reflns_number 7171
_diffrn_reflns_point_group_measured_fraction_full 0.998
_diffrn_reflns_point_group_measured_fraction_max 0.974
_diffrn_reflns_theta_full 67.500
_diffrn_reflns_theta_max 73.435
_diffrn_reflns_theta_min 6.532
_diffrn_source 'sealed X-ray tube'
_diffrn_source_type 'SuperNova (Cu) X-ray Source'
_exptl_absorpt_coefficient_mu 3.195
_exptl_absorpt_correction_T_max 0.934
_exptl_absorpt_correction_T_min 0.797
_exptl_absorpt_correction_type gaussian
_exptl_absorpt_process_details
;
CrysAlisPro, Agilent Technologies,
Version 1.171.37.35 (release 13-08-2014 CrysAlis171 .NET)
(compiled Aug 13 2014,18:06:01)
Numerical absorption correction based on gaussian integration over
            a multifaceted crystal model
Empirical absorption correction using spherical harmonics,
 implemented in SCALE3 ABSPACK scaling algorithm.
;
_exptl_crystal_colour 'clear reddish colourless'
_exptl_crystal_colour_lustre clear
_exptl_crystal_colour_modifier reddish
_exptl_crystal_colour_primary colourless
_exptl_crystal_density_diffrn 1.815
_exptl_crystal_description prism
_exptl_crystal_F_000 600
_exptl_crystal_size_max 0.471
_exptl_crystal_size_mid 0.2807
_exptl_crystal_size_min 0.0974
_refine_diff_density_max 0.245
_refine_diff_density_min -0.313
_refine_diff_density_rms 0.067
_refine_ls_extinction_method none
_refine_ls_goodness_of_fit_ref 1.070
_refine_ls_hydrogen_treatment constr
_refine_ls_matrix_type full
_refine_ls_number_parameters 181
_refine_ls_number_reflns 2157
_refine_ls_number_restraints 0
_refine_ls_restrained_S_all 1.070
_refine_ls_R_factor_all 0.0337
_refine_ls_R_factor_gt 0.0299
_refine_ls_shift/su_max 0.001
_refine_ls_shift/su_mean 0.000
_refine_ls_structure_factor_coef Fsqd
_refine_ls_weighting_details 'w=1/[\s^2^(Fo^2^)+(0.0446P)^2^+0.4707P] where P=(Fo^2^+2Fc^2^)/3'
_refine_ls_weighting_scheme calc
_refine_ls_wR_factor_gt 0.0792
_refine_ls_wR_factor_ref 0.0814
_reflns_Friedel_coverage 0.000
_reflns_number_gt 1949
_reflns_number_total 2157
_reflns_threshold_expression 'I > 2\s(I)'
_cod_data_source_file cs5b02410_si_003.cif
_cod_data_source_block o012
_cod_depositor_comments 'Adding full bibliography for 4513753--4513756.cif.'
_cod_database_code 4513753
_shelxl_version_number 2014/6
_chemical_oxdiff_formula 'C13 H4 F5 N1 S1'
_shelx_space_group_comment
;
The symmetry employed for this shelxl refinement is uniquely defined
by the following loop, which should always be used as a source of
symmetry information in preference to the above space-group names.
They are only intended as comments.
;
_reflns_odcompleteness_completeness 99.86
_reflns_odcompleteness_iscentric 1
_reflns_odcompleteness_theta 66.97
_olex2_refinement_description
;
1. Others
 Fixed Uiso: H8(0.022) H9(0.023) H10(0.023) H13(0.025)
 Fixed X: H8(0.4003) H9(0.3638) H10(0.2148) H13(-0.0099)
 Fixed Y: H8(0.4168) H9(0.421) H10(0.5376) H13(0.813)
 Fixed Z: H8(0.9756) H9(1.1623) H10(1.1663) H13(0.7386)
;
_olex2_date_sample_data_collection 2015-02-16
_olex2_submission_special_instructions 'No special instructions were received'

loop_
_space_group_symop_operation_xyz
'x, y, z'
'-x, y+1/2, -z+1/2'
'-x, -y, -z'
'x, -y-1/2, z-1/2'

loop_
_atom_site_label
_atom_site_type_symbol
_atom_site_fract_x
_atom_site_fract_y
_atom_site_fract_z
_atom_site_U_iso_or_equiv
_atom_site_adp_type
_atom_site_occupancy
_atom_site_site_symmetry_order
_atom_site_calc_flag
_atom_site_refinement_flags_posn
S1 S 0.05226(3) 0.71727(6) 0.95293(4) 0.02058(13) Uani 1 1 d .
F1 F 0.14825(7) 0.36850(14) 0.63872(9) 0.0255(2) Uani 1 1 d .
F5 F 0.44922(6) 0.68181(14) 0.82614(9) 0.0252(2) Uani 1 1 d .
F4 F 0.48153(7) 0.67008(15) 0.60363(10) 0.0292(3) Uani 1 1 d .
F2 F 0.17851(7) 0.36871(15) 0.41333(9) 0.0287(2) Uani 1 1 d .
F3 F 0.34551(7) 0.51430(16) 0.39448(9) 0.0308(3) Uani 1 1 d .
N1 N 0.11659(10) 0.69813(19) 0.76137(13) 0.0195(3) Uani 1 1 d .
C12 C 0.18686(11) 0.6144(2) 0.86483(14) 0.0159(3) Uani 1 1 d .
C7 C 0.27573(11) 0.5362(2) 0.86220(14) 0.0164(3) Uani 1 1 d .
C8 C 0.34060(11) 0.4662(2) 0.97491(15) 0.0183(3) Uani 1 1 d .
H8 H 0.4003 0.4168 0.9756 0.022 Uiso 1 1 calc R
C2 C 0.22949(11) 0.4498(2) 0.63169(15) 0.0189(3) Uani 1 1 d .
C1 C 0.29620(11) 0.5282(2) 0.74041(14) 0.0168(3) Uani 1 1 d .
C11 C 0.16528(11) 0.6124(2) 0.97863(15) 0.0169(3) Uani 1 1 d .
C9 C 0.31839(11) 0.4682(2) 1.08797(15) 0.0196(3) Uani 1 1 d .
H9 H 0.3638 0.4210 1.1623 0.023 Uiso 1 1 calc R
C6 C 0.38159(11) 0.5995(2) 0.72685(15) 0.0187(3) Uani 1 1 d .
C10 C 0.23018(11) 0.5390(2) 1.09156(15) 0.0189(3) Uani 1 1 d .
H10 H 0.2148 0.5376 1.1663 0.023 Uiso 1 1 calc R
C4 C 0.33029(12) 0.5188(2) 0.50648(15) 0.0218(4) Uani 1 1 d .
C3 C 0.24487(12) 0.4456(2) 0.51606(15) 0.0209(3) Uani 1 1 d .
C5 C 0.39899(11) 0.5955(2) 0.61232(16) 0.0208(3) Uani 1 1 d .
C13 C 0.04441(12) 0.7545(2) 0.79597(16) 0.0207(3) Uani 1 1 d .
H13 H -0.0099 0.8130 0.7386 0.025 Uiso 1 1 calc R

loop_
_atom_site_aniso_label
_atom_site_aniso_U_11
_atom_site_aniso_U_22
_atom_site_aniso_U_33
_atom_site_aniso_U_23
_atom_site_aniso_U_13
_atom_site_aniso_U_12
S1 0.01577(19) 0.0270(2) 0.0205(2) 0.00182(16) 0.00817(15) 0.00348(15)
F1 0.0199(5) 0.0282(5) 0.0284(5) -0.0059(4) 0.0084(4) -0.0070(4)
F5 0.0158(4) 0.0349(6) 0.0234(5) -0.0031(4) 0.0047(4) -0.0042(4)
F4 0.0189(5) 0.0405(6) 0.0329(6) 0.0063(5) 0.0151(4) 0.0008(4)
F2 0.0269(5) 0.0349(6) 0.0195(5) -0.0076(4) 0.0017(4) 0.0028(4)
F3 0.0340(5) 0.0430(6) 0.0202(5) 0.0039(4) 0.0154(4) 0.0112(5)
N1 0.0167(6) 0.0222(7) 0.0190(7) 0.0018(6) 0.0052(5) 0.0014(5)
C12 0.0152(7) 0.0154(8) 0.0167(7) -0.0003(6) 0.0048(6) -0.0012(6)
C7 0.0158(7) 0.0158(8) 0.0177(7) -0.0002(6) 0.0058(6) -0.0021(6)
C8 0.0155(7) 0.0166(8) 0.0219(8) -0.0008(6) 0.0053(6) -0.0004(6)
C2 0.0158(7) 0.0184(8) 0.0229(8) 0.0000(6) 0.0071(6) 0.0015(6)
C1 0.0165(7) 0.0151(8) 0.0190(8) 0.0018(6) 0.0064(6) 0.0038(6)
C11 0.0151(7) 0.0156(8) 0.0203(8) -0.0007(6) 0.0065(6) -0.0005(6)
C9 0.0196(7) 0.0181(8) 0.0176(7) 0.0022(6) 0.0020(6) 0.0011(6)
C6 0.0143(7) 0.0203(8) 0.0195(8) -0.0001(6) 0.0032(6) 0.0025(6)
C10 0.0204(7) 0.0206(8) 0.0163(7) 0.0002(6) 0.0070(6) -0.0020(6)
C4 0.0253(8) 0.0256(9) 0.0169(7) 0.0035(7) 0.0101(6) 0.0107(7)
C3 0.0216(8) 0.0196(8) 0.0189(8) -0.0022(6) 0.0033(6) 0.0045(6)
C5 0.0158(7) 0.0231(9) 0.0265(8) 0.0047(7) 0.0109(6) 0.0046(6)
C13 0.0171(7) 0.0237(9) 0.0198(8) 0.0027(7) 0.0043(6) 0.0026(6)

loop_
_atom_type_symbol
_atom_type_description
_atom_type_scat_dispersion_real
_atom_type_scat_dispersion_imag
_atom_type_scat_source
C C 0.0181 0.0091 'International Tables Vol C Tables 4.2.6.8 and 6.1.1.4'
H H 0.0000 0.0000 'International Tables Vol C Tables 4.2.6.8 and 6.1.1.4'
F F 0.0727 0.0534 'International Tables Vol C Tables 4.2.6.8 and 6.1.1.4'
N N 0.0311 0.0180 'International Tables Vol C Tables 4.2.6.8 and 6.1.1.4'
S S 0.3331 0.5567 'International Tables Vol C Tables 4.2.6.8 and 6.1.1.4'

loop_
_exptl_crystal_face_index_h
_exptl_crystal_face_index_k
_exptl_crystal_face_index_l
_exptl_crystal_face_perp_dist
_exptl_oxdiff_crystal_face_indexfrac_h
_exptl_oxdiff_crystal_face_indexfrac_k
_exptl_oxdiff_crystal_face_indexfrac_l
_exptl_oxdiff_crystal_face_x
_exptl_oxdiff_crystal_face_y
_exptl_oxdiff_crystal_face_z
9 0 0 0.0235 9.0000 0.0000 0.0000 -0.9431 -0.2366 -0.3168
-9 0 0 0.0740 -9.0000 -0.0000 -0.0000 0.9431 0.2366 0.3168
6 -4 -1 0.0705 6.0000 -4.0000 -1.0000 -0.8300 -0.2480 0.6153
0 3 5 0.1055 -0.0000 3.0000 5.0000 0.1325 -0.5310 -0.8006
-2 -4 -1 0.1082 -2.0000 -4.0000 -1.0000 0.0084 -0.0377 0.8969
4 4 -5 0.1488 4.0000 4.0000 -5.0000 -0.1919 0.8304 -0.7121
4 1 -7 0.2382 4.0000 1.0000 -7.0000 -0.3374 0.9388 -0.0391
-4 -4 4 0.1924 -4.0000 -4.0000 4.0000 0.1963 -0.6895 0.7547
-5 3 5 0.1010 -5.0000 3.0000 5.0000 0.6564 -0.3995 -0.6246
-8 2 0 0.0723 -8.0000 2.0000 -0.0000 0.9411 0.3259 -0.1104
2 -3 4 0.1644 2.0000 -3.0000 4.0000 -0.3811 -0.7895 0.3475
-3 2 -5 0.1974 -3.0000 2.0000 -5.0000 0.4389 0.8988 -0.0737

loop_
_geom_angle_atom_site_label_1
_geom_angle_atom_site_label_2
_geom_angle_atom_site_label_3
_geom_angle
C13 S1 C11 88.42(8)
C13 N1 C12 109.08(13)
N1 C12 C7 124.88(14)
N1 C12 C11 115.46(13)
C11 C12 C7 119.66(14)
C12 C7 C1 119.86(13)
C8 C7 C12 118.02(14)
C8 C7 C1 122.12(14)
C7 C8 H8 119.3
C7 C8 C9 121.42(14)
C9 C8 H8 119.3
F1 C2 C1 119.55(14)
F1 C2 C3 117.74(14)
C3 C2 C1 122.67(15)
C2 C1 C7 121.29(14)
C2 C1 C6 115.90(14)
C6 C1 C7 122.80(14)
C12 C11 S1 109.25(11)
C10 C11 S1 128.63(12)
C10 C11 C12 122.10(14)
C8 C9 H9 119.3
C10 C9 C8 121.42(14)
C10 C9 H9 119.3
F5 C6 C1 120.05(14)
F5 C6 C5 117.46(14)
C5 C6 C1 122.45(14)
C11 C10 H10 121.3
C9 C10 C11 117.34(14)
C9 C10 H10 121.3
F3 C4 C3 119.69(15)
F3 C4 C5 120.70(15)
C5 C4 C3 119.62(15)
F2 C3 C2 120.78(15)
F2 C3 C4 119.62(15)
C2 C3 C4 119.59(15)
F4 C5 C6 120.08(15)
F4 C5 C4 120.16(14)
C4 C5 C6 119.75(14)
S1 C13 H13 121.1
N1 C13 S1 117.77(12)
N1 C13 H13 121.1

loop_
_geom_bond_atom_site_label_1
_geom_bond_atom_site_label_2
_geom_bond_distance
S1 C11 1.7333(15)
S1 C13 1.7330(17)
F1 C2 1.3381(18)
F5 C6 1.3425(18)
F4 C5 1.3409(18)
F2 C3 1.3400(18)
F3 C4 1.3370(18)
N1 C12 1.391(2)
N1 C13 1.292(2)
C12 C7 1.411(2)
C12 C11 1.402(2)
C7 C8 1.383(2)
C7 C1 1.483(2)
C8 H8 0.9300
C8 C9 1.399(2)
C2 C1 1.388(2)
C2 C3 1.378(2)
C1 C6 1.391(2)
C11 C10 1.395(2)
C9 H9 0.9300
C9 C10 1.385(2)
C6 C5 1.380(2)
C10 H10 0.9300
C4 C3 1.379(2)
C4 C5 1.375(2)
C13 H13 0.9300

loop_
_geom_torsion_atom_site_label_1
_geom_torsion_atom_site_label_2
_geom_torsion_atom_site_label_3
_geom_torsion_atom_site_label_4
_geom_torsion
S1 C11 C10 C9 -177.63(12)
F1 C2 C1 C7 -4.7(2)
F1 C2 C1 C6 176.09(14)
F1 C2 C3 F2 2.5(2)
F1 C2 C3 C4 -176.45(14)
F5 C6 C5 F4 0.8(2)
F5 C6 C5 C4 -177.63(14)
F3 C4 C3 F2 0.8(2)
F3 C4 C3 C2 179.77(14)
F3 C4 C5 F4 1.3(2)
F3 C4 C5 C6 179.70(15)
N1 C12 C7 C8 176.71(14)
N1 C12 C7 C1 -4.3(2)
N1 C12 C11 S1 0.70(17)
N1 C12 C11 C10 -177.76(14)
C12 N1 C13 S1 0.68(19)
C12 C7 C8 C9 1.5(2)
C12 C7 C1 C2 -53.7(2)
C12 C7 C1 C6 125.46(17)
C12 C11 C10 C9 0.5(2)
C7 C12 C11 S1 180.00(12)
C7 C12 C11 C10 1.5(2)
C7 C8 C9 C10 0.5(2)
C7 C1 C6 F5 -0.8(2)
C7 C1 C6 C5 -178.36(15)
C8 C7 C1 C2 125.17(17)
C8 C7 C1 C6 -55.6(2)
C8 C9 C10 C11 -1.5(2)
C2 C1 C6 F5 178.43(13)
C2 C1 C6 C5 0.9(2)
C1 C7 C8 C9 -177.39(14)
C1 C2 C3 F2 -179.91(14)
C1 C2 C3 C4 1.1(2)
C1 C6 C5 F4 178.43(14)
C1 C6 C5 C4 0.0(2)
C11 S1 C13 N1 -0.25(14)
C11 C12 C7 C8 -2.5(2)
C11 C12 C7 C1 176.44(14)
C3 C2 C1 C7 177.82(15)
C3 C2 C1 C6 -1.4(2)
C3 C4 C5 F4 -178.81(14)
C3 C4 C5 C6 -0.4(2)
C5 C4 C3 F2 -179.15(14)
C5 C4 C3 C2 -0.2(2)
C13 S1 C11 C12 -0.26(12)
C13 S1 C11 C10 178.08(16)
C13 N1 C12 C7 179.86(15)
C13 N1 C12 C11 -0.88(19)
